data_7101945
loop_
_publ_author_name
'Lopez, Maria Elena'
'Edie, Michael J'
'Ellis, David'
'Horneber, Anke'
'Macgregor, Stuart A'
'Rosair, Georgina M'
'Welch, Alan J'

_publ_section_title
;
 Symmetric and asymmetric 13-vertex bimetallacarboranes by polyhedral
 expansion.
;
_journal_issue 22
_journal_name_full 'Chemical communications (Cambridge, England)'
_journal_page_first 2243
_journal_page_last 2245
_journal_paper_doi 10.1039/b703822d
_journal_year 2007
_chemical_formula_sum 'C13 H26 B9 Cl3 Ru'
_chemical_formula_weight 487.05
_chemical_name_systematic
;
?
;
_space_group_IT_number 14
_symmetry_cell_setting monoclinic
_symmetry_space_group_name_Hall '-P 2ybc'
_symmetry_space_group_name_H-M 'P 1 21/c 1'
_atom_sites_solution_hydrogens geom
_atom_sites_solution_primary direct
_atom_sites_solution_secondary difmap
_audit_creation_method SHELXL-97
_cell_angle_alpha 90.00
_cell_angle_beta 101.127(3)
_cell_angle_gamma 90.00
_cell_formula_units_Z 4
_cell_length_a 9.6764(6)
_cell_length_b 9.6037(5)
_cell_length_c 22.9526(11)
_cell_measurement_reflns_used 7437
_cell_measurement_temperature 100(2)
_cell_measurement_theta_max 37.08
_cell_measurement_theta_min 3.03
_cell_volume 2092.9(2)
_computing_cell_refinement 'Bruker SMART'
_computing_data_collection 'Bruker SMART'
_computing_data_reduction 'Bruker SAINT'
_computing_molecular_graphics 'Bruker SHELXTL'
_computing_publication_material 'Bruker SHELXTL'
_computing_structure_refinement 'SHELXL-97 (Sheldrick, 1997)'
_computing_structure_solution 'SHELXS-97 (Sheldrick, 1990)'
_diffrn_ambient_temperature 100(2)
_diffrn_measured_fraction_theta_full 0.999
_diffrn_measured_fraction_theta_max 0.974
_diffrn_measurement_device_type 'CCD area detector'
_diffrn_measurement_method 'phi and omega scans'
_diffrn_radiation_monochromator graphite
_diffrn_radiation_source 'fine-focus sealed tube'
_diffrn_radiation_type MoK\a
_diffrn_radiation_wavelength 0.71073
_diffrn_reflns_av_R_equivalents 0.0548
_diffrn_reflns_av_sigmaI/netI 0.0675
_diffrn_reflns_limit_h_max 18
_diffrn_reflns_limit_h_min -18
_diffrn_reflns_limit_k_max 18
_diffrn_reflns_limit_k_min -16
_diffrn_reflns_limit_l_max 39
_diffrn_reflns_limit_l_min -43
_diffrn_reflns_number 68251
_diffrn_reflns_theta_full 25.00
_diffrn_reflns_theta_max 43.45
_diffrn_reflns_theta_min 2.79
_diffrn_standards_decay_% 0
_diffrn_standards_interval_count 0
_diffrn_standards_interval_time 0
_diffrn_standards_number 0
_exptl_absorpt_coefficient_mu 1.127
_exptl_absorpt_correction_T_max 0.854
_exptl_absorpt_correction_T_min 0.767
_exptl_absorpt_correction_type multi-scan
_exptl_absorpt_process_details 'Bruker SADABS'
_exptl_crystal_colour colourless
_exptl_crystal_density_diffrn 1.546
_exptl_crystal_density_method 'not measured'
_exptl_crystal_description NEEDLE
_exptl_crystal_F_000 976
_exptl_crystal_size_max 0.42
_exptl_crystal_size_mid 0.18
_exptl_crystal_size_min 0.14
_refine_diff_density_max 1.019
_refine_diff_density_min -2.109
_refine_diff_density_rms 0.157
_refine_ls_extinction_method none
_refine_ls_goodness_of_fit_ref 1.013
_refine_ls_hydrogen_treatment constr
_refine_ls_matrix_type full
_refine_ls_number_parameters 236
_refine_ls_number_reflns 15490
_refine_ls_number_restraints 0
_refine_ls_restrained_S_all 1.013
_refine_ls_R_factor_all 0.0797
_refine_ls_R_factor_gt 0.0397
_refine_ls_shift/su_max 0.001
_refine_ls_shift/su_mean 0.000
_refine_ls_structure_factor_coef Fsqd
_refine_ls_weighting_details 'calc w=1/[\s^2^(Fo^2^)+(0.0256P)^2^+1.0162P] where P=(Fo^2^+2Fc^2^)/3'
_refine_ls_weighting_scheme calc
_refine_ls_wR_factor_gt 0.0686
_refine_ls_wR_factor_ref 0.0793
_reflns_number_gt 10645
_reflns_number_total 15490
_reflns_threshold_expression >2sigma(I)
_cod_data_source_file b703822d.txt
_cod_data_source_block x80969cmpd1
_cod_depositor_comments
;
The following automatic conversions were performed:
'_symmetry_cell_setting' value 'Monoclinic' changed to 'monoclinic'
according to '/home/saulius/struct/CIF-dictionaries/cif_core.dic'
dictionary named 'cif_core.dic' version 2.4.1 from 2010-06-29.

Automatic conversion script
Id: cif_fix_enum 1527 2010-12-29 10:47:43Z saulius 
;
_cod_original_sg_symbol_H-M P2(1)/c
_cod_database_code 7101945

loop_
_symmetry_equiv_pos_as_xyz
'x, y, z'
'-x, y+1/2, -z+1/2'
'-x, -y, -z'
'x, -y-1/2, z-1/2'

loop_
_atom_site_label
_atom_site_type_symbol
_atom_site_fract_x
_atom_site_fract_y
_atom_site_fract_z
_atom_site_U_iso_or_equiv
_atom_site_adp_type
_atom_site_occupancy
_atom_site_symmetry_multiplicity
_atom_site_calc_flag
_atom_site_refinement_flags
Ru3 Ru 0.343960(10) 1.013695(9) 0.114979(4) 0.00872(2) Uani 1 1 d .
C1 C 0.55717(13) 0.96814(12) 0.16102(5) 0.01068(19) Uani 1 1 d .
H1C H 0.5646 0.8518 0.1621 0.013 Uiso 1 1 calc R
C2 C 0.46665(13) 1.05332(12) 0.20271(5) 0.01066(19) Uani 1 1 d .
H2C H 0.4094 0.9979 0.2339 0.013 Uiso 1 1 calc R
B4 B 0.55546(15) 1.05145(15) 0.09460(6) 0.0115(2) Uani 1 1 d .
H4C H 0.5629 0.9999 0.0515 0.014 Uiso 1 1 calc R
B5 B 0.70645(15) 1.05613(15) 0.15474(7) 0.0130(2) Uani 1 1 d .
H5C H 0.8083 1.0059 0.1503 0.016 Uiso 1 1 calc R
B6 B 0.64785(16) 1.05297(15) 0.22310(6) 0.0130(2) Uani 1 1 d .
H6C H 0.7093 1.0006 0.2635 0.016 Uiso 1 1 calc R
B7 B 0.39475(15) 1.20441(14) 0.16834(6) 0.0115(2) Uani 1 1 d .
H7C H 0.2948 1.2559 0.1746 0.014 Uiso 1 1 calc R
B8 B 0.45565(16) 1.20959(14) 0.09820(6) 0.0118(2) Uani 1 1 d .
H8C H 0.3985 1.2652 0.0578 0.014 Uiso 1 1 calc R
B9 B 0.64434(16) 1.21200(15) 0.11661(6) 0.0125(2) Uani 1 1 d .
H9C H 0.7065 1.2665 0.0871 0.015 Uiso 1 1 calc R
B10 B 0.70065(16) 1.21248(15) 0.19565(7) 0.0132(2) Uani 1 1 d .
H10C H 0.7985 1.2678 0.2180 0.016 Uiso 1 1 calc R
B11 B 0.54711(16) 1.20502(15) 0.22705(6) 0.0130(2) Uani 1 1 d .
H11C H 0.5427 1.2539 0.2710 0.016 Uiso 1 1 calc R
B12 B 0.54549(16) 1.30490(15) 0.16194(6) 0.0123(2) Uani 1 1 d .
H12C H 0.5418 1.4214 0.1627 0.015 Uiso 1 1 calc R
C30 C 0.11995(14) 1.06577(14) 0.07834(7) 0.0168(2) Uani 1 1 d .
C31 C 0.18780(14) 1.02193(13) 0.03194(6) 0.0153(2) Uani 1 1 d .
H31A H 0.2010 1.0905 0.0007 0.018 Uiso 1 1 calc R
C32 C 0.25748(14) 0.89136(13) 0.03445(5) 0.0127(2) Uani 1 1 d .
H32 H 0.3191 0.8709 0.0052 0.015 Uiso 1 1 calc R
C33 C 0.26019(13) 0.79985(12) 0.08347(5) 0.01103(19) Uani 1 1 d .
C34 C 0.19344(14) 0.84480(13) 0.13012(6) 0.0132(2) Uani 1 1 d .
H34 H 0.2125 0.7929 0.1686 0.016 Uiso 1 1 calc R
C35 C 0.12522(14) 0.97548(14) 0.12782(7) 0.0160(2) Uani 1 1 d .
H35 H 0.0959 1.0119 0.1644 0.019 Uiso 1 1 calc R
C36 C 0.04758(16) 1.20490(16) 0.07619(8) 0.0257(3) Uani 1 1 d .
H36A H -0.0543 1.1921 0.0636 0.039 Uiso 1 1 calc R
H36B H 0.0822 1.2656 0.0478 0.039 Uiso 1 1 calc R
H36C H 0.0677 1.2476 0.1157 0.039 Uiso 1 1 calc R
C37 C 0.32697(15) 0.65699(13) 0.08557(6) 0.0146(2) Uani 1 1 d .
H37 H 0.3506 0.6264 0.1280 0.018 Uiso 1 1 calc R
C38 C 0.46111(16) 0.65168(15) 0.06002(7) 0.0195(3) Uani 1 1 d .
H38A H 0.4384 0.6720 0.0174 0.029 Uiso 1 1 calc R
H38B H 0.5029 0.5586 0.0662 0.029 Uiso 1 1 calc R
H38C H 0.5282 0.7210 0.0800 0.029 Uiso 1 1 calc R
C39 C 0.21699(18) 0.55607(16) 0.05173(10) 0.0320(4) Uani 1 1 d .
H39A H 0.1349 0.5531 0.0709 0.048 Uiso 1 1 calc R
H39B H 0.2581 0.4627 0.0520 0.048 Uiso 1 1 calc R
H39C H 0.1877 0.5879 0.0106 0.048 Uiso 1 1 calc R
C3S C 1.15176(15) 1.06167(15) 0.34130(7) 0.0185(3) Uani 1 1 d .
D1 H 1.2157 0.9800 0.3521 0.026(5) Uiso 1 1 calc R
Cl1 Cl 1.15056(5) 1.16098(5) 0.406180(19) 0.03234(9) Uani 1 1 d .
Cl2 Cl 0.98188(4) 0.99991(4) 0.31169(2) 0.02917(9) Uani 1 1 d .
Cl3 Cl 1.21529(5) 1.16187(4) 0.288015(18) 0.02632(8) Uani 1 1 d .

loop_
_atom_site_aniso_label
_atom_site_aniso_U_11
_atom_site_aniso_U_22
_atom_site_aniso_U_33
_atom_site_aniso_U_23
_atom_site_aniso_U_13
_atom_site_aniso_U_12
Ru3 0.00817(4) 0.00859(3) 0.00934(4) -0.00098(3) 0.00156(3) -0.00025(3)
C1 0.0098(5) 0.0107(5) 0.0115(5) 0.0004(3) 0.0021(4) 0.0001(4)
C2 0.0107(5) 0.0111(4) 0.0099(5) -0.0006(3) 0.0014(4) -0.0007(4)
B4 0.0115(6) 0.0122(5) 0.0113(5) -0.0003(4) 0.0036(4) -0.0005(4)
B5 0.0097(6) 0.0142(5) 0.0150(6) 0.0006(4) 0.0022(5) -0.0001(4)
B6 0.0120(6) 0.0146(5) 0.0116(6) 0.0009(4) 0.0003(5) -0.0007(5)
B7 0.0115(6) 0.0105(5) 0.0128(6) -0.0012(4) 0.0031(4) 0.0000(4)
B8 0.0128(6) 0.0113(5) 0.0113(5) 0.0005(4) 0.0024(4) -0.0011(4)
B9 0.0118(6) 0.0141(6) 0.0119(6) 0.0000(4) 0.0033(4) -0.0023(4)
B10 0.0118(6) 0.0139(6) 0.0132(6) -0.0001(4) 0.0007(5) -0.0027(4)
B11 0.0143(6) 0.0132(5) 0.0112(6) -0.0018(4) 0.0017(5) -0.0029(5)
B12 0.0127(6) 0.0116(5) 0.0124(6) -0.0003(4) 0.0022(5) -0.0010(4)
C30 0.0099(5) 0.0139(5) 0.0240(7) -0.0039(4) -0.0033(5) 0.0011(4)
C31 0.0152(5) 0.0121(5) 0.0160(5) 0.0001(4) -0.0035(4) -0.0011(4)
C32 0.0140(5) 0.0123(5) 0.0109(5) -0.0010(4) 0.0003(4) -0.0012(4)
C33 0.0104(5) 0.0106(4) 0.0120(5) -0.0011(4) 0.0018(4) -0.0014(4)
C34 0.0122(5) 0.0150(5) 0.0130(5) -0.0027(4) 0.0037(4) -0.0033(4)
C35 0.0102(5) 0.0163(5) 0.0223(6) -0.0073(5) 0.0051(4) -0.0014(4)
C36 0.0144(6) 0.0172(6) 0.0418(9) -0.0072(6) -0.0038(6) 0.0042(5)
C37 0.0164(6) 0.0125(5) 0.0154(5) 0.0017(4) 0.0043(4) 0.0020(4)
C38 0.0161(6) 0.0173(6) 0.0263(7) -0.0012(5) 0.0067(5) 0.0026(5)
C39 0.0198(7) 0.0133(6) 0.0642(13) -0.0110(7) 0.0112(8) -0.0022(5)
C3S 0.0136(6) 0.0196(6) 0.0230(7) 0.0031(5) 0.0048(5) 0.0008(5)
Cl1 0.02398(19) 0.0503(3) 0.02430(19) -0.00766(18) 0.00846(15) -0.00284(18)
Cl2 0.01762(16) 0.02945(19) 0.0389(2) 0.00243(16) 0.00161(15) -0.00753(14)
Cl3 0.02783(19) 0.02785(18) 0.02599(18) 0.00183(14) 0.01193(15) -0.00714(15)

loop_
_atom_type_symbol
_atom_type_description
_atom_type_scat_dispersion_real
_atom_type_scat_dispersion_imag
_atom_type_scat_source
C C 0.0033 0.0016 'International Tables Vol C Tables 4.2.6.8 and 6.1.1.4'
H H 0.0000 0.0000 'International Tables Vol C Tables 4.2.6.8 and 6.1.1.4'
B B 0.0013 0.0007 'International Tables Vol C Tables 4.2.6.8 and 6.1.1.4'
Ru Ru -1.2594 0.8363 'International Tables Vol C Tables 4.2.6.8 and 6.1.1.4'
Cl Cl 0.1484 0.1585 'International Tables Vol C Tables 4.2.6.8 and 6.1.1.4'

loop_
_geom_angle_atom_site_label_1
_geom_angle_atom_site_label_2
_geom_angle_atom_site_label_3
_geom_angle
C2 Ru3 C1 44.30(5)
C2 Ru3 C31 164.61(5)
C1 Ru3 C31 149.31(5)
C2 Ru3 B7 46.69(5)
C1 Ru3 B7 78.94(5)
C31 Ru3 B7 119.67(5)
C2 Ru3 C32 157.08(5)
C1 Ru3 C32 118.01(5)
C31 Ru3 C32 37.58(5)
B7 Ru3 C32 155.83(5)
C2 Ru3 B4 78.72(5)
C1 Ru3 B4 46.10(5)
C31 Ru3 B4 108.68(5)
B7 Ru3 B4 82.26(5)
C32 Ru3 B4 97.26(5)
C2 Ru3 C35 105.72(5)
C1 Ru3 C35 137.82(5)
C31 Ru3 C35 66.88(6)
B7 Ru3 C35 100.33(5)
C32 Ru3 C35 78.87(5)
B4 Ru3 C35 175.52(5)
C2 Ru3 C30 129.15(5)
C1 Ru3 C30 173.23(5)
C31 Ru3 C30 37.44(5)
B7 Ru3 C30 96.87(5)
C32 Ru3 C30 67.67(5)
B4 Ru3 C30 139.08(5)
C35 Ru3 C30 37.28(6)
C2 Ru3 B8 79.40(5)
C1 Ru3 B8 78.95(5)
C31 Ru3 B8 95.43(5)
B7 Ru3 B8 48.29(5)
C32 Ru3 B8 114.80(5)
B4 Ru3 B8 47.94(5)
C35 Ru3 B8 131.67(5)
C30 Ru3 B8 102.32(5)
C2 Ru3 C34 103.77(5)
C1 Ru3 C34 111.20(5)
C31 Ru3 C34 78.60(5)
B7 Ru3 C34 126.45(5)
C32 Ru3 C34 66.11(5)
B4 Ru3 C34 143.32(5)
C35 Ru3 C34 36.85(5)
C30 Ru3 C34 66.94(5)
B8 Ru3 C34 168.45(5)
C2 Ru3 C33 123.53(4)
C1 Ru3 C33 102.68(4)
C31 Ru3 C33 67.21(5)
B7 Ru3 C33 162.58(5)
C32 Ru3 C33 36.97(4)
B4 Ru3 C33 111.58(5)
C35 Ru3 C33 66.61(5)
C30 Ru3 C33 79.71(5)
B8 Ru3 C33 149.11(5)
C34 Ru3 C33 36.57(5)
C2 C1 B5 111.10(9)
C2 C1 B4 111.81(9)
B5 C1 B4 63.72(8)
C2 C1 B6 61.67(8)
B5 C1 B6 62.07(8)
B4 C1 B6 115.38(10)
C2 C1 Ru3 67.57(6)
B5 C1 Ru3 126.87(8)
B4 C1 Ru3 68.24(6)
B6 C1 Ru3 126.15(8)
C2 C1 H1C 121.7
B5 C1 H1C 116.4
B4 C1 H1C 118.3
B6 C1 H1C 115.6
Ru3 C1 H1C 105.2
C1 C2 B11 111.04(10)
C1 C2 B6 61.76(8)
B11 C2 B6 62.24(8)
C1 C2 B7 111.46(9)
B11 C2 B7 63.17(8)
B6 C2 B7 115.03(10)
C1 C2 Ru3 68.12(6)
B11 C2 Ru3 126.32(8)
B6 C2 Ru3 126.74(8)
B7 C2 Ru3 67.89(6)
C1 C2 H2C 121.5
B11 C2 H2C 116.8
B6 C2 H2C 115.3
B7 C2 H2C 119.0
Ru3 C2 H2C 105.1
C1 B4 B9 103.23(9)
C1 B4 B5 57.73(8)
B9 B4 B5 59.29(8)
C1 B4 B8 105.31(10)
B9 B4 B8 59.74(8)
B5 B4 B8 107.71(10)
C1 B4 Ru3 65.65(6)
B9 B4 Ru3 119.64(9)
B5 B4 Ru3 119.12(9)
B8 B4 Ru3 66.73(7)
C1 B4 H4C 125.9
B9 B4 H4C 121.4
B5 B4 H4C 120.4
B8 B4 H4C 122.4
Ru3 B4 H4C 109.4
C1 B5 B6 59.61(8)
C1 B5 B10 105.11(10)
B6 B5 B10 59.85(8)
C1 B5 B9 104.33(10)
B6 B5 B9 108.37(10)
B10 B5 B9 60.46(8)
C1 B5 B4 58.55(8)
B6 B5 B4 109.08(10)
B10 B5 B4 108.74(10)
B9 B5 B4 59.90(8)
C1 B5 H5C 124.7
B6 B5 H5C 120.8
B10 B5 H5C 122.0
B9 B5 H5C 122.5
B4 B5 H5C 121.1
C2 B6 C1 56.57(7)
C2 B6 B11 58.04(8)
C1 B6 B11 103.57(10)
C2 B6 B5 104.03(10)
C1 B6 B5 58.32(8)
B11 B6 B5 107.81(10)
C2 B6 B10 104.48(10)
C1 B6 B10 104.50(10)
B11 B6 B10 60.20(8)
B5 B6 B10 60.33(8)
C2 B6 H6C 125.1
C1 B6 H6C 125.2
B11 B6 H6C 122.5
B5 B6 H6C 122.2
B10 B6 H6C 122.7
C2 B7 B12 103.21(10)
C2 B7 B11 57.41(7)
B12 B7 B11 59.50(8)
C2 B7 B8 104.82(10)
B12 B7 B8 60.07(8)
B11 B7 B8 107.76(10)
C2 B7 Ru3 65.42(6)
B12 B7 Ru3 120.22(9)
B11 B7 Ru3 118.84(8)
B8 B7 Ru3 66.84(6)
C2 B7 H7C 126.3
B12 B7 H7C 120.9
B11 B7 H7C 120.5
B8 B7 H7C 122.4
Ru3 B7 H7C 109.4
B9 B8 B12 59.47(8)
B9 B8 B4 59.57(8)
B12 B8 B4 106.58(10)
B9 B8 B7 106.31(10)
B12 B8 B7 58.86(8)
B4 B8 B7 106.51(9)
B9 B8 Ru3 118.26(8)
B12 B8 Ru3 117.42(8)
B4 B8 Ru3 65.32(6)
B7 B8 Ru3 64.86(6)
B9 B8 H8C 120.5
B12 B8 H8C 121.0
B4 B8 H8C 123.0
B7 B8 H8C 123.6
Ru3 B8 H8C 111.4
B5 B9 B12 107.61(10)
B5 B9 B4 60.81(8)
B12 B9 B4 108.25(10)
B5 B9 B10 59.73(8)
B12 B9 B10 60.00(8)
B4 B9 B10 108.89(10)
B5 B9 B8 109.70(10)
B12 B9 B8 60.48(8)
B4 B9 B8 60.69(8)
B10 B9 B8 109.62(10)
B5 B9 H9C 121.4
B12 B9 H9C 122.1
B4 B9 H9C 121.1
B10 B9 H9C 121.2
B8 B9 H9C 120.3
B6 B10 B11 59.87(8)
B6 B10 B5 59.82(8)
B11 B10 B5 107.15(10)
B6 B10 B12 107.95(10)
B11 B10 B12 59.75(8)
B5 B10 B12 107.48(10)
B6 B10 B9 107.83(10)
B11 B10 B9 107.26(10)
B5 B10 B9 59.81(8)
B12 B10 B9 59.78(8)
B6 B10 H10C 121.7
B11 B10 H10C 122.3
B5 B10 H10C 122.2
B12 B10 H10C 121.9
B9 B10 H10C 122.0
C2 B11 B6 59.72(8)
C2 B11 B12 104.97(10)
B6 B11 B12 108.59(11)
C2 B11 B10 105.56(10)
B6 B11 B10 59.93(8)
B12 B11 B10 60.49(8)
C2 B11 B7 59.42(7)
B6 B11 B7 109.87(10)
B12 B11 B7 59.78(8)
B10 B11 B7 109.03(10)
C2 B11 H11C 124.2
B6 B11 H11C 120.6
B12 B11 H11C 122.4
B10 B11 H11C 121.9
B7 B11 H11C 120.6
B11 B12 B7 60.72(8)
B11 B12 B9 107.62(10)
B7 B12 B9 108.51(10)
B11 B12 B10 59.76(8)
B7 B12 B10 109.19(10)
B9 B12 B10 60.22(8)
B11 B12 B8 109.52(10)
B7 B12 B8 61.07(8)
B9 B12 B8 60.05(8)
B10 B12 B8 109.44(10)
B11 B12 H12C 121.6
B7 B12 H12C 120.8
B9 B12 H12C 122.1
B10 B12 H12C 121.1
B8 B12 H12C 120.5
C31 C30 C35 117.91(12)
C31 C30 C36 121.25(14)
C35 C30 C36 120.82(14)
C31 C30 Ru3 70.05(8)
C35 C30 Ru3 71.27(8)
C36 C30 Ru3 128.69(10)
C30 C31 C32 121.12(12)
C30 C31 Ru3 72.51(8)
C32 C31 Ru3 71.99(7)
C30 C31 H31A 119.0
C32 C31 H31A 119.0
Ru3 C31 H31A 119.0
C31 C32 C33 120.88(12)
C31 C32 Ru3 70.43(7)
C33 C32 Ru3 73.82(7)
C31 C32 H32 119.1
C33 C32 H32 119.1
Ru3 C32 H32 119.1
C34 C33 C32 117.81(11)
C34 C33 C37 120.34(11)
C32 C33 C37 121.82(11)
C34 C33 Ru3 70.84(7)
C32 C33 Ru3 69.21(7)
C37 C33 Ru3 133.22(9)
C35 C34 C33 121.23(12)
C35 C34 Ru3 70.49(7)
C33 C34 Ru3 72.58(7)
C35 C34 H34 118.7
C33 C34 H34 118.7
Ru3 C34 H34 118.7
C34 C35 C30 121.03(13)
C34 C35 Ru3 72.66(8)
C30 C35 Ru3 71.44(8)
C34 C35 H35 119.0
C30 C35 H35 119.0
Ru3 C35 H35 119.0
C30 C36 H36A 109.5
C30 C36 H36B 109.5
H36A C36 H36B 109.5
C30 C36 H36C 109.5
H36A C36 H36C 109.5
H36B C36 H36C 109.5
C33 C37 C38 114.08(11)
C33 C37 C39 107.83(11)
C38 C37 C39 110.05(12)
C33 C37 H37 108.2
C38 C37 H37 108.2
C39 C37 H37 108.2
C37 C38 H38A 109.5
C37 C38 H38B 109.5
H38A C38 H38B 109.5
C37 C38 H38C 109.5
H38A C38 H38C 109.5
H38B C38 H38C 109.5
C37 C39 H39A 109.5
C37 C39 H39B 109.5
H39A C39 H39B 109.5
C37 C39 H39C 109.5
H39A C39 H39C 109.5
H39B C39 H39C 109.5
Cl2 C3S Cl3 110.03(8)
Cl2 C3S Cl1 110.48(8)
Cl3 C3S Cl1 110.51(8)
Cl2 C3S D1 108.6
Cl3 C3S D1 108.6
Cl1 C3S D1 108.6

loop_
_geom_bond_atom_site_label_1
_geom_bond_atom_site_label_2
_geom_bond_distance
Ru3 C2 2.1647(12)
Ru3 C1 2.1732(12)
Ru3 C31 2.1933(13)
Ru3 B7 2.2054(14)
Ru3 C32 2.2136(12)
Ru3 B4 2.2154(15)
Ru3 C35 2.2231(14)
Ru3 C30 2.2254(13)
Ru3 B8 2.2398(14)
Ru3 C34 2.2514(13)
Ru3 C33 2.2741(12)
C1 C2 1.6356(18)
C1 B5 1.7035(19)
C1 B4 1.7188(18)
C1 B6 1.7267(18)
C1 H1C 1.1200
C2 B11 1.6950(18)
C2 B6 1.7252(19)
C2 B7 1.7321(18)
C2 H2C 1.1200
B4 B9 1.790(2)
B4 B5 1.806(2)
B4 B8 1.810(2)
B4 H4C 1.1200
B5 B6 1.768(2)
B5 B10 1.778(2)
B5 B9 1.779(2)
B5 H5C 1.1200
B6 B11 1.768(2)
B6 B10 1.769(2)
B6 H6C 1.1200
B7 B12 1.779(2)
B7 B11 1.795(2)
B7 B8 1.819(2)
B7 H7C 1.1200
B8 B9 1.793(2)
B8 B12 1.8008(19)
B8 H8C 1.1200
B9 B12 1.783(2)
B9 B10 1.791(2)
B9 H9C 1.1200
B10 B11 1.774(2)
B10 B12 1.787(2)
B10 H10C 1.1200
B11 B12 1.773(2)
B11 H11C 1.1200
B12 H12C 1.1200
C30 C31 1.419(2)
C30 C35 1.422(2)
C30 C36 1.5049(19)
C31 C32 1.4196(18)
C31 H31A 1.0000
C32 C33 1.4240(17)
C32 H32 1.0000
C33 C34 1.4202(18)
C33 C37 1.5133(17)
C34 C35 1.4143(19)
C34 H34 1.0000
C35 H35 1.0000
C36 H36A 0.9800
C36 H36B 0.9800
C36 H36C 0.9800
C37 C38 1.525(2)
C37 C39 1.535(2)
C37 H37 1.0000
C38 H38A 0.9800
C38 H38B 0.9800
C38 H38C 0.9800
C39 H39A 0.9800
C39 H39B 0.9800
C39 H39C 0.9800
C3S Cl2 1.7564(15)
C3S Cl3 1.7578(15)
C3S Cl1 1.7703(16)
C3S D1 1.0000
